data_2227161
loop_
_publ_author_name
'Yih, Kuang-Hway'
'Wang, Hsiao-Fen'
'Lee, Gene-Hsiang'

_publ_section_title
;
 Bis(carbonyl-\k<i>C</i>)(<i>N</i>,<i>N</i>-dimethylthiocarbamoyl-\k^2^<i>C</i>,<i>S</i>)(pyridine-2-thiolato-\k^2^<i>N</i>,<i>S</i>)(triphenylphosphine-\k<i>P</i>)molybdenum(II)
;
_journal_coeditor_code BG2366
_journal_issue 10
_journal_name_full 'Acta Crystallographica Section E'
_journal_page_first m1189
_journal_page_last m1190
_journal_paper_doi 10.1107/S1600536810034562
_journal_volume 66
_journal_year 2010
_chemical_formula_iupac '[Mo (C3 H6 N S) (C5 H4 N S) (C18 H15 P) (C O)2]'
_chemical_formula_moiety 'C28 H25 Mo N2 O2 P S2'
_chemical_formula_sum 'C28 H25 Mo N2 O2 P S2'
_chemical_formula_weight 612.53
_chemical_name_systematic
;
Bis(carbonyl-\k<i>C</i>)(<i>N</i>,<i>N</i>-dimethylthiocarbamoyl-
\k^2^<i>C</i>,<i>S</i>)(pyridine-2-thiolato-
\k^2^<i>N</i>,<i>S</i>)(triphenylphosphine-\k<i>P</i>)molybdenum(II)
;
_space_group_IT_number 14
_symmetry_cell_setting monoclinic
_symmetry_space_group_name_Hall '-P 2ybc'
_symmetry_space_group_name_H-M 'P 1 21/c 1'
_atom_sites_solution_hydrogens geom
_atom_sites_solution_primary direct
_atom_sites_solution_secondary difmap
_audit_creation_method SHELXL-97
_cell_angle_alpha 90.00
_cell_angle_beta 107.5630(10)
_cell_angle_gamma 90.00
_cell_formula_units_Z 8
_cell_length_a 20.0947(8)
_cell_length_b 15.8720(6)
_cell_length_c 17.8596(7)
_cell_measurement_reflns_used 3107
_cell_measurement_temperature 150(2)
_cell_measurement_theta_max 19.85
_cell_measurement_theta_min 2.31
_cell_volume 5430.7(4)
_computing_cell_refinement 'SAINT (Bruker, 2007)'
_computing_data_collection 'SMART (Bruker, 2007)'
_computing_data_reduction 'SAINT (Bruker, 2007)'
_computing_molecular_graphics 'XP in SHELXTL (Sheldrick, 2008)'
_computing_publication_material 'SHELXTL (Sheldrick, 2008)'
_computing_structure_refinement 'SHELXL97 (Sheldrick, 2008)'
_computing_structure_solution 'SHELXS97 (Sheldrick, 2008)'
_diffrn_ambient_temperature 150(2)
_diffrn_measured_fraction_theta_full 0.998
_diffrn_measured_fraction_theta_max 0.998
_diffrn_measurement_device_type 'Bruker SMART APEX CCD area-detector'
_diffrn_measurement_method \w
_diffrn_radiation_monochromator graphite
_diffrn_radiation_source 'fine-focus sealed tube'
_diffrn_radiation_type MoK\a
_diffrn_radiation_wavelength 0.71073
_diffrn_reflns_av_R_equivalents 0.0885
_diffrn_reflns_av_sigmaI/netI 0.0839
_diffrn_reflns_limit_h_max 26
_diffrn_reflns_limit_h_min -26
_diffrn_reflns_limit_k_max 20
_diffrn_reflns_limit_k_min -20
_diffrn_reflns_limit_l_max 23
_diffrn_reflns_limit_l_min -23
_diffrn_reflns_number 41353
_diffrn_reflns_theta_full 27.50
_diffrn_reflns_theta_max 27.50
_diffrn_reflns_theta_min 1.06
_exptl_absorpt_coefficient_mu 0.724
_exptl_absorpt_correction_T_max 0.97
_exptl_absorpt_correction_T_min 0.95
_exptl_absorpt_correction_type multi-scan
_exptl_absorpt_process_details '(SADABS; Bruker, 2007)'
_exptl_crystal_colour orange-red
_exptl_crystal_density_diffrn 1.498
_exptl_crystal_density_method 'not measured'
_exptl_crystal_description needle
_exptl_crystal_F_000 2496
_exptl_crystal_size_max 0.35
_exptl_crystal_size_mid 0.06
_exptl_crystal_size_min 0.04
_refine_diff_density_max 0.958
_refine_diff_density_min -0.777
_refine_ls_extinction_method none
_refine_ls_goodness_of_fit_ref 1.081
_refine_ls_hydrogen_treatment constr
_refine_ls_matrix_type full
_refine_ls_number_parameters 653
_refine_ls_number_reflns 12460
_refine_ls_number_restraints 1
_refine_ls_restrained_S_all 1.081
_refine_ls_R_factor_all 0.0973
_refine_ls_R_factor_gt 0.0632
_refine_ls_shift/su_max 0.001
_refine_ls_shift/su_mean 0.000
_refine_ls_structure_factor_coef Fsqd
_refine_ls_weighting_details 'calc w=1/[\s^2^(Fo^2^)+(0.0357P)^2^+4.9994P] where P=(Fo^2^+2Fc^2^)/3'
_refine_ls_weighting_scheme calc
_refine_ls_wR_factor_gt 0.1113
_refine_ls_wR_factor_ref 0.1230
_reflns_number_gt 8888
_reflns_number_total 12460
_reflns_threshold_expression I>2\s(I)
_cod_data_source_file bg2366.cif
_cod_data_source_block I
_cod_original_sg_symbol_H-M 'P 21/c'
_cod_database_code 2227161
_cod_database_fobs_code 2227161

loop_
_symmetry_equiv_pos_as_xyz
'x, y, z'
'-x, y+1/2, -z+1/2'
'-x, -y, -z'
'x, -y-1/2, z-1/2'

loop_
_atom_site_type_symbol
_atom_site_label
_atom_site_fract_x
_atom_site_fract_y
_atom_site_fract_z
_atom_site_U_iso_or_equiv
_atom_site_adp_type
_atom_site_calc_flag
_atom_site_refinement_flags
_atom_site_occupancy
_atom_site_disorder_assembly
_atom_site_disorder_group
Mo Mo1 0.806022(19) 0.49072(2) 0.20800(2) 0.01743(10) Uani d . 1 . .
S S1 0.82845(6) 0.56981(8) 0.09595(7) 0.0248(3) Uani d . 1 . .
S S2 0.82401(6) 0.47101(7) 0.35379(7) 0.0216(2) Uani d . 1 . .
P P1 0.93923(6) 0.47268(7) 0.26360(7) 0.0170(2) Uani d . 1 . .
O O1 0.80516(19) 0.3184(2) 0.1255(2) 0.0383(9) Uani d . 1 . .
O O2 0.66462(18) 0.3986(2) 0.1908(2) 0.0407(9) Uani d . 1 . .
N N1 0.6957(2) 0.6123(2) 0.0831(2) 0.0260(9) Uani d . 1 . .
N N2 0.81074(18) 0.6102(2) 0.2784(2) 0.0210(8) Uani d . 1 . .
C C1 0.8062(2) 0.3835(3) 0.1558(3) 0.0237(10) Uani d . 1 . .
C C2 0.7146(2) 0.4383(3) 0.2006(3) 0.0274(11) Uani d . 1 . .
C C3 0.7511(2) 0.5672(3) 0.1156(3) 0.0216(10) Uani d . 1 . .
C C4 0.6906(3) 0.6710(3) 0.0191(3) 0.0397(14) Uani d . 1 . .
H H4A 0.7210 0.6521 -0.0114 0.060 Uiso calc R 1 . .
H H4B 0.7052 0.7272 0.0406 0.060 Uiso calc R 1 . .
H H4C 0.6422 0.6733 -0.0150 0.060 Uiso calc R 1 . .
C C5 0.6355(3) 0.6117(3) 0.1140(3) 0.0386(14) Uani d . 1 . .
H H5A 0.6460 0.5758 0.1608 0.058 Uiso calc R 1 . .
H H5B 0.5944 0.5897 0.0739 0.058 Uiso calc R 1 . .
H H5C 0.6261 0.6693 0.1280 0.058 Uiso calc R 1 . .
C C6 0.8229(2) 0.5806(3) 0.3522(3) 0.0222(10) Uani d . 1 . .
C C7 0.8324(3) 0.6347(3) 0.4162(3) 0.0310(12) Uani d . 1 . .
H H7 0.8406 0.6131 0.4679 0.037 Uiso calc R 1 . .
C C8 0.8295(3) 0.7203(3) 0.4025(3) 0.0367(13) Uani d . 1 . .
H H8 0.8364 0.7586 0.4451 0.044 Uiso calc R 1 . .
C C9 0.8167(3) 0.7506(3) 0.3271(3) 0.0349(13) Uani d . 1 . .
H H9 0.8139 0.8095 0.3170 0.042 Uiso calc R 1 . .
C C10 0.8080(3) 0.6941(3) 0.2670(3) 0.0289(11) Uani d . 1 . .
H H10 0.7996 0.7150 0.2151 0.035 Uiso calc R 1 . .
C C11 0.9890(2) 0.4740(3) 0.1922(3) 0.0191(9) Uani d . 1 . .
C C12 1.0533(2) 0.5140(3) 0.2086(3) 0.0260(11) Uani d . 1 . .
H H12 1.0702 0.5468 0.2550 0.031 Uiso calc R 1 . .
C C13 1.0928(2) 0.5061(3) 0.1574(3) 0.0320(12) Uani d . 1 . .
H H13 1.1369 0.5332 0.1691 0.038 Uiso calc R 1 . .
C C14 1.0688(3) 0.4595(3) 0.0903(3) 0.0335(13) Uani d . 1 . .
H H14 1.0966 0.4536 0.0560 0.040 Uiso calc R 1 . .
C C15 1.0043(3) 0.4210(3) 0.0723(3) 0.0338(12) Uani d . 1 . .
H H15 0.9872 0.3894 0.0252 0.041 Uiso calc R 1 . .
C C16 0.9646(2) 0.4288(3) 0.1236(3) 0.0254(11) Uani d . 1 . .
H H16 0.9201 0.4025 0.1112 0.030 Uiso calc R 1 . .
C C17 0.9711(2) 0.3735(3) 0.3144(3) 0.0192(10) Uani d . 1 . .
C C18 1.0428(2) 0.3568(3) 0.3409(3) 0.0248(11) Uani d . 1 . .
H H18 1.0748 0.3978 0.3339 0.030 Uiso calc R 1 . .
C C19 1.0673(3) 0.2815(3) 0.3770(3) 0.0276(11) Uani d . 1 . .
H H19 1.1162 0.2710 0.3951 0.033 Uiso calc R 1 . .
C C20 1.0214(3) 0.2214(3) 0.3869(3) 0.0292(11) Uani d . 1 . .
H H20 1.0386 0.1698 0.4124 0.035 Uiso calc R 1 . .
C C21 0.9497(3) 0.2360(3) 0.3598(3) 0.0284(11) Uani d . 1 . .
H H21 0.9180 0.1942 0.3661 0.034 Uiso calc R 1 . .
C C22 0.9252(2) 0.3118(3) 0.3236(3) 0.0212(10) Uani d . 1 . .
H H22 0.8764 0.3217 0.3049 0.025 Uiso calc R 1 . .
C C23 0.9799(2) 0.5561(3) 0.3320(3) 0.0182(9) Uani d . 1 . .
C C24 1.0134(2) 0.5434(3) 0.4113(3) 0.0224(10) Uani d . 1 . .
H H24 1.0184 0.4881 0.4325 0.027 Uiso calc R 1 . .
C C25 1.0397(2) 0.6121(3) 0.4596(3) 0.0277(11) Uani d . 1 . .
H H25 1.0617 0.6036 0.5142 0.033 Uiso calc R 1 . .
C C26 1.0340(3) 0.6926(3) 0.4289(3) 0.0300(12) Uani d . 1 . .
H H26 1.0530 0.7391 0.4620 0.036 Uiso calc R 1 . .
C C27 1.0005(3) 0.7054(3) 0.3496(3) 0.0310(12) Uani d . 1 . .
H H27 0.9960 0.7608 0.3284 0.037 Uiso calc R 1 . .
C C28 0.9738(2) 0.6377(3) 0.3016(3) 0.0247(11) Uani d . 1 . .
H H28 0.9509 0.6467 0.2473 0.030 Uiso calc R 1 . .
Mo Mo2 0.674279(19) 0.00407(2) 0.20870(2) 0.02074(10) Uani d U 1 . .
S S3 0.60303(7) 0.10985(8) 0.11544(8) 0.0313(3) Uani d . 1 . .
S S4 0.73214(6) -0.03888(8) 0.35052(7) 0.0250(3) Uani d . 1 . .
P P2 0.57175(6) -0.01510(8) 0.26382(7) 0.0222(3) Uani d . 1 . .
O O3 0.6161(2) -0.1508(2) 0.1027(2) 0.0444(10) Uani d . 1 . .
O O4 0.79629(19) -0.1014(2) 0.1818(2) 0.0422(10) Uani d . 1 . .
N N3 0.7251(2) 0.1167(3) 0.0823(2) 0.0307(10) Uani d . 1 . .
N N4 0.71783(19) 0.1094(2) 0.2930(2) 0.0241(9) Uani d . 1 . .
C C29 0.6359(2) -0.0925(3) 0.1423(3) 0.0269(10) Uani d U 1 . .
C C30 0.7558(3) -0.0579(3) 0.1958(3) 0.0295(11) Uani d . 1 . .
C C31 0.6867(2) 0.0848(3) 0.1233(3) 0.0251(11) Uani d . 1 . .
C C32 0.6979(3) 0.1766(4) 0.0178(3) 0.0485(16) Uani d . 1 . .
H H32A 0.6470 0.1716 -0.0022 0.073 Uiso calc R 1 . .
H H32B 0.7182 0.1643 -0.0245 0.073 Uiso calc R 1 . .
H H32C 0.7105 0.2341 0.0370 0.073 Uiso calc R 1 . .
C C33 0.7986(3) 0.0952(4) 0.0995(3) 0.0406(14) Uani d . 1 . .
H H33A 0.8129 0.0595 0.1464 0.061 Uiso calc R 1 . .
H H33B 0.8266 0.1469 0.1088 0.061 Uiso calc R 1 . .
H H33C 0.8058 0.0647 0.0548 0.061 Uiso calc R 1 . .
C C34 0.7465(2) 0.0687(3) 0.3624(3) 0.0251(11) Uani d . 1 . .
C C35 0.7818(2) 0.1125(3) 0.4309(3) 0.0295(12) Uani d . 1 . .
H H35 0.8008 0.0836 0.4792 0.035 Uiso calc R 1 . .
C C36 0.7884(3) 0.1967(4) 0.4265(3) 0.0372(13) Uani d . 1 . .
H H36 0.8135 0.2271 0.4721 0.045 Uiso calc R 1 . .
C C37 0.7590(3) 0.2404(3) 0.3563(3) 0.0366(13) Uani d . 1 . .
H H37 0.7630 0.2999 0.3538 0.044 Uiso calc R 1 . .
C C38 0.7239(3) 0.1944(3) 0.2908(3) 0.0314(12) Uani d . 1 . .
H H38 0.7034 0.2231 0.2426 0.038 Uiso calc R 1 . .
C C39 0.4836(2) -0.0016(3) 0.1958(3) 0.0265(10) Uani d . 1 . .
C C40 0.4703(3) -0.0151(3) 0.1159(3) 0.0337(12) Uani d . 1 . .
H H40 0.5071 -0.0319 0.0961 0.040 Uiso calc R 1 . .
C C41 0.4035(3) -0.0045(3) 0.0645(3) 0.0405(13) Uani d . 1 . .
H H41 0.3953 -0.0122 0.0097 0.049 Uiso calc R 1 . .
C C42 0.3491(3) 0.0170(4) 0.0927(3) 0.0446(15) Uani d . 1 . .
H H42 0.3034 0.0239 0.0574 0.054 Uiso calc R 1 . .
C C43 0.3611(3) 0.0286(3) 0.1717(3) 0.0337(12) Uani d . 1 . .
H H43 0.3234 0.0417 0.1914 0.040 Uiso calc R 1 . .
C C44 0.4278(2) 0.0212(3) 0.2226(3) 0.0277(11) Uani d . 1 . .
H H44 0.4359 0.0318 0.2770 0.033 Uiso calc R 1 . .
C C45 0.5651(2) -0.1195(3) 0.3041(3) 0.0256(11) Uani d . 1 . .
C C46 0.5118(3) -0.1382(3) 0.3360(3) 0.0361(13) Uani d . 1 . .
H H46 0.4776 -0.0967 0.3358 0.043 Uiso calc R 1 . .
C C47 0.5081(3) -0.2169(3) 0.3680(3) 0.0399(14) Uani d . 1 . .
H H47 0.4719 -0.2287 0.3906 0.048 Uiso calc R 1 . .
C C48 0.5561(3) -0.2778(3) 0.3675(3) 0.0391(14) Uani d . 1 . .
H H48 0.5530 -0.3316 0.3895 0.047 Uiso calc R 1 . .
C C49 0.6093(3) -0.2612(3) 0.3350(3) 0.0362(13) Uani d . 1 . .
H H49 0.6428 -0.3033 0.3346 0.043 Uiso calc R 1 . .
C C50 0.6130(3) -0.1825(3) 0.3032(3) 0.0300(12) Uani d . 1 . .
H H50 0.6489 -0.1712 0.2802 0.036 Uiso calc R 1 . .
C C51 0.5712(2) 0.0588(3) 0.3419(3) 0.0244(10) Uani d . 1 . .
C C52 0.5847(3) 0.0367(4) 0.4208(3) 0.0430(15) Uani d . 1 . .
H H52 0.5967 -0.0196 0.4373 0.052 Uiso calc R 1 . .
C C53 0.5805(4) 0.0973(4) 0.4745(4) 0.064(2) Uani d . 1 . .
H H53 0.5899 0.0825 0.5283 0.077 Uiso calc R 1 . .
C C54 0.5627(4) 0.1785(4) 0.4513(4) 0.062(2) Uani d . 1 . .
H H54 0.5580 0.2189 0.4886 0.074 Uiso calc R 1 . .
C C55 0.5518(3) 0.2020(4) 0.3752(4) 0.0512(17) Uani d . 1 . .
H H55 0.5411 0.2589 0.3597 0.061 Uiso calc R 1 . .
C C56 0.5564(3) 0.1425(3) 0.3207(3) 0.0369(13) Uani d . 1 . .
H H56 0.5493 0.1590 0.2678 0.044 Uiso calc R 1 . .

loop_
_atom_site_aniso_label
_atom_site_aniso_U_11
_atom_site_aniso_U_22
_atom_site_aniso_U_33
_atom_site_aniso_U_12
_atom_site_aniso_U_13
_atom_site_aniso_U_23
Mo1 0.01436(18) 0.0187(2) 0.0181(2) 0.00014(16) 0.00320(15) 0.00006(16)
S1 0.0213(6) 0.0303(7) 0.0233(6) 0.0000(5) 0.0076(5) 0.0035(5)
S2 0.0211(6) 0.0222(6) 0.0208(6) 0.0019(5) 0.0053(5) 0.0012(5)
P1 0.0144(5) 0.0194(6) 0.0172(6) -0.0001(4) 0.0047(5) 0.0005(5)
O1 0.046(2) 0.031(2) 0.035(2) -0.0014(17) 0.0079(18) -0.0105(17)
O2 0.026(2) 0.045(2) 0.053(3) -0.0123(17) 0.0128(18) -0.0053(19)
N1 0.023(2) 0.031(2) 0.021(2) 0.0036(18) 0.0017(18) 0.0030(18)
N2 0.0144(18) 0.025(2) 0.023(2) 0.0030(16) 0.0052(16) 0.0034(17)
C1 0.022(2) 0.027(3) 0.020(2) -0.002(2) 0.003(2) 0.004(2)
C2 0.021(2) 0.032(3) 0.028(3) -0.001(2) 0.006(2) -0.003(2)
C3 0.020(2) 0.022(2) 0.019(2) 0.0007(19) 0.001(2) -0.0067(19)
C4 0.043(3) 0.038(3) 0.033(3) 0.009(3) 0.004(3) 0.013(3)
C5 0.025(3) 0.047(3) 0.046(4) 0.011(2) 0.014(3) 0.010(3)
C6 0.016(2) 0.023(2) 0.027(3) 0.0020(19) 0.006(2) -0.002(2)
C7 0.040(3) 0.033(3) 0.021(3) 0.008(2) 0.010(2) 0.001(2)
C8 0.043(3) 0.031(3) 0.035(3) 0.001(2) 0.011(3) -0.010(2)
C9 0.043(3) 0.022(3) 0.036(3) 0.006(2) 0.008(3) -0.004(2)
C10 0.029(3) 0.029(3) 0.028(3) 0.005(2) 0.007(2) 0.005(2)
C11 0.022(2) 0.018(2) 0.019(2) 0.0009(18) 0.0076(19) 0.0036(18)
C12 0.020(2) 0.031(3) 0.027(3) 0.000(2) 0.007(2) 0.002(2)
C13 0.023(2) 0.036(3) 0.039(3) 0.001(2) 0.013(2) 0.011(3)
C14 0.037(3) 0.038(3) 0.035(3) 0.014(2) 0.025(3) 0.013(2)
C15 0.042(3) 0.032(3) 0.031(3) 0.010(2) 0.018(3) 0.008(2)
C16 0.025(3) 0.027(3) 0.025(3) 0.001(2) 0.008(2) 0.002(2)
C17 0.019(2) 0.024(2) 0.014(2) 0.0018(19) 0.0049(19) -0.0022(19)
C18 0.022(2) 0.025(3) 0.028(3) -0.002(2) 0.008(2) -0.001(2)
C19 0.025(3) 0.033(3) 0.023(3) 0.010(2) 0.005(2) 0.002(2)
C20 0.036(3) 0.030(3) 0.024(3) 0.010(2) 0.011(2) 0.002(2)
C21 0.037(3) 0.023(3) 0.029(3) 0.000(2) 0.017(2) 0.002(2)
C22 0.019(2) 0.026(3) 0.019(2) 0.0036(19) 0.007(2) -0.001(2)
C23 0.015(2) 0.022(2) 0.019(2) -0.0005(18) 0.0072(19) 0.0001(19)
C24 0.018(2) 0.024(2) 0.027(3) 0.0012(19) 0.009(2) 0.002(2)
C25 0.023(3) 0.040(3) 0.016(2) -0.006(2) 0.001(2) -0.003(2)
C26 0.028(3) 0.030(3) 0.029(3) -0.006(2) 0.005(2) -0.010(2)
C27 0.036(3) 0.024(3) 0.032(3) -0.007(2) 0.008(2) -0.001(2)
C28 0.029(3) 0.025(3) 0.019(3) 0.000(2) 0.005(2) 0.000(2)
Mo2 0.0189(2) 0.0235(2) 0.0214(2) -0.00080(17) 0.00855(16) -0.00052(18)
S3 0.0245(6) 0.0370(7) 0.0332(8) 0.0063(6) 0.0101(6) 0.0067(6)
S4 0.0227(6) 0.0285(6) 0.0235(6) -0.0003(5) 0.0067(5) 0.0028(5)
P2 0.0190(6) 0.0274(7) 0.0207(6) -0.0007(5) 0.0070(5) 0.0000(5)
O3 0.053(3) 0.036(2) 0.046(3) -0.0092(19) 0.018(2) -0.0191(19)
O4 0.037(2) 0.040(2) 0.056(3) 0.0087(18) 0.024(2) -0.0011(19)
N3 0.028(2) 0.035(2) 0.028(2) -0.0039(19) 0.0072(19) 0.0084(19)
N4 0.020(2) 0.029(2) 0.028(2) -0.0029(17) 0.0138(18) -0.0053(18)
C29 0.020(2) 0.031(2) 0.029(3) -0.0027(19) 0.006(2) -0.0050(17)
C30 0.029(3) 0.031(3) 0.031(3) 0.004(2) 0.012(2) 0.004(2)
C31 0.023(2) 0.031(3) 0.025(3) -0.004(2) 0.011(2) -0.008(2)
C32 0.043(4) 0.052(4) 0.047(4) -0.011(3) 0.007(3) 0.023(3)
C33 0.024(3) 0.050(4) 0.050(4) -0.007(3) 0.014(3) 0.004(3)
C34 0.019(2) 0.033(3) 0.025(3) 0.000(2) 0.009(2) -0.004(2)
C35 0.025(3) 0.041(3) 0.024(3) 0.002(2) 0.011(2) -0.010(2)
C36 0.029(3) 0.047(4) 0.036(3) -0.008(3) 0.011(3) -0.020(3)
C37 0.038(3) 0.034(3) 0.046(4) -0.012(2) 0.024(3) -0.013(3)
C38 0.029(3) 0.030(3) 0.041(3) -0.005(2) 0.019(2) -0.003(2)
C39 0.023(2) 0.029(3) 0.027(3) -0.003(2) 0.006(2) -0.005(2)
C40 0.026(3) 0.046(3) 0.027(3) -0.009(2) 0.005(2) -0.009(2)
C41 0.033(3) 0.049(4) 0.034(3) -0.006(3) 0.001(2) -0.006(3)
C42 0.024(3) 0.057(4) 0.046(4) 0.000(3) 0.000(3) -0.007(3)
C43 0.021(2) 0.040(3) 0.042(3) -0.002(2) 0.011(2) 0.001(3)
C44 0.025(2) 0.028(3) 0.031(3) 0.000(2) 0.009(2) 0.002(2)
C45 0.023(2) 0.031(3) 0.022(3) -0.005(2) 0.005(2) -0.001(2)
C46 0.033(3) 0.039(3) 0.038(3) -0.004(2) 0.014(3) 0.004(3)
C47 0.041(3) 0.042(3) 0.040(3) -0.016(3) 0.016(3) 0.003(3)
C48 0.045(3) 0.029(3) 0.039(3) -0.018(3) 0.006(3) -0.003(3)
C49 0.042(3) 0.028(3) 0.036(3) -0.005(2) 0.007(3) -0.004(2)
C50 0.029(3) 0.030(3) 0.031(3) -0.004(2) 0.008(2) -0.002(2)
C51 0.021(2) 0.030(3) 0.026(3) -0.001(2) 0.012(2) -0.006(2)
C52 0.063(4) 0.041(3) 0.027(3) -0.012(3) 0.016(3) 0.000(3)
C53 0.108(6) 0.060(5) 0.035(4) -0.028(4) 0.037(4) -0.017(3)
C54 0.090(5) 0.051(4) 0.060(5) -0.026(4) 0.049(4) -0.030(4)
C55 0.053(4) 0.037(3) 0.068(5) -0.006(3) 0.026(4) -0.018(3)
C56 0.038(3) 0.041(3) 0.033(3) -0.004(3) 0.013(3) -0.006(3)

loop_
_atom_type_symbol
_atom_type_description
_atom_type_scat_dispersion_real
_atom_type_scat_dispersion_imag
_atom_type_scat_source
C C 0.0033 0.0016 'International Tables Vol C Tables 4.2.6.8 and 6.1.1.4'
H H 0.0000 0.0000 'International Tables Vol C Tables 4.2.6.8 and 6.1.1.4'
N N 0.0061 0.0033 'International Tables Vol C Tables 4.2.6.8 and 6.1.1.4'
O O 0.0106 0.0060 'International Tables Vol C Tables 4.2.6.8 and 6.1.1.4'
P P 0.1023 0.0942 'International Tables Vol C Tables 4.2.6.8 and 6.1.1.4'
S S 0.1246 0.1234 'International Tables Vol C Tables 4.2.6.8 and 6.1.1.4'
Mo Mo -1.6832 0.6857 'International Tables Vol C Tables 4.2.6.8 and 6.1.1.4'

loop_
_geom_angle_atom_site_label_1
_geom_angle_atom_site_label_2
_geom_angle_atom_site_label_3
_geom_angle_site_symmetry_1
_geom_angle_site_symmetry_3
_geom_angle
_geom_angle_publ_flag
C1 Mo1 C2 . . 74.69(19) ?
C1 Mo1 C3 . . 102.06(18) ?
C2 Mo1 C3 . . 86.17(19) ?
C1 Mo1 N2 . . 175.17(16) ?
C2 Mo1 N2 . . 105.77(17) ?
C3 Mo1 N2 . . 82.77(15) ?
C1 Mo1 S1 . . 91.66(14) ?
C2 Mo1 S1 . . 122.74(14) ?
C3 Mo1 S1 . . 41.95(13) ?
N2 Mo1 S1 . . 92.07(10) ?
C1 Mo1 S2 . . 111.36(14) ?
C2 Mo1 S2 . . 81.89(14) ?
C3 Mo1 S2 . . 139.81(12) ?
N2 Mo1 S2 . . 64.16(10) ?
S1 Mo1 S2 . . 150.87(4) ?
C1 Mo1 P1 . . 86.29(14) ?
C2 Mo1 P1 . . 144.36(14) ?
C3 Mo1 P1 . . 127.78(13) ?
N2 Mo1 P1 . . 90.83(9) ?
S1 Mo1 P1 . . 86.98(4) ?
S2 Mo1 P1 . . 77.35(4) ?
C3 S1 Mo1 . . 55.04(16) ?
C6 S2 Mo1 . . 82.13(16) ?
C23 P1 C17 . . 105.9(2) ?
C23 P1 C11 . . 103.22(19) ?
C17 P1 C11 . . 99.83(19) ?
C23 P1 Mo1 . . 112.48(14) ?
C17 P1 Mo1 . . 116.98(14) ?
C11 P1 Mo1 . . 116.74(15) ?
C3 N1 C4 . . 123.4(4) ?
C3 N1 C5 . . 121.1(4) ?
C4 N1 C5 . . 115.3(4) ?
C10 N2 C6 . . 118.6(4) ?
C10 N2 Mo1 . . 138.9(3) ?
C6 N2 Mo1 . . 102.5(3) ?
O1 C1 Mo1 . . 178.3(4) ?
O2 C2 Mo1 . . 170.3(4) ?
N1 C3 S1 . . 127.4(4) ?
N1 C3 Mo1 . . 148.5(4) ?
S1 C3 Mo1 . . 83.00(19) ?
N1 C4 H4A . . 109.5 ?
N1 C4 H4B . . 109.5 ?
H4A C4 H4B . . 109.5 ?
N1 C4 H4C . . 109.5 ?
H4A C4 H4C . . 109.5 ?
H4B C4 H4C . . 109.5 ?
N1 C5 H5A . . 109.5 ?
N1 C5 H5B . . 109.5 ?
H5A C5 H5B . . 109.5 ?
N1 C5 H5C . . 109.5 ?
H5A C5 H5C . . 109.5 ?
H5B C5 H5C . . 109.5 ?
N2 C6 C7 . . 121.7(4) ?
N2 C6 S2 . . 111.2(3) ?
C7 C6 S2 . . 127.1(4) ?
C8 C7 C6 . . 118.2(5) ?
C8 C7 H7 . . 120.9 ?
C6 C7 H7 . . 120.9 ?
C9 C8 C7 . . 120.2(5) ?
C9 C8 H8 . . 119.9 ?
C7 C8 H8 . . 119.9 ?
C10 C9 C8 . . 118.6(5) ?
C10 C9 H9 . . 120.7 ?
C8 C9 H9 . . 120.7 ?
N2 C10 C9 . . 122.8(5) ?
N2 C10 H10 . . 118.6 ?
C9 C10 H10 . . 118.6 ?
C16 C11 C12 . . 118.9(4) ?
C16 C11 P1 . . 119.3(3) ?
C12 C11 P1 . . 121.6(3) ?
C13 C12 C11 . . 120.1(5) ?
C13 C12 H12 . . 120.0 ?
C11 C12 H12 . . 120.0 ?
C14 C13 C12 . . 120.5(5) ?
C14 C13 H13 . . 119.8 ?
C12 C13 H13 . . 119.8 ?
C13 C14 C15 . . 120.2(5) ?
C13 C14 H14 . . 119.9 ?
C15 C14 H14 . . 119.9 ?
C14 C15 C16 . . 119.5(5) ?
C14 C15 H15 . . 120.3 ?
C16 C15 H15 . . 120.3 ?
C11 C16 C15 . . 120.9(5) ?
C11 C16 H16 . . 119.6 ?
C15 C16 H16 . . 119.6 ?
C22 C17 C18 . . 118.5(4) ?
C22 C17 P1 . . 121.3(3) ?
C18 C17 P1 . . 120.1(3) ?
C19 C18 C17 . . 120.7(4) ?
C19 C18 H18 . . 119.6 ?
C17 C18 H18 . . 119.6 ?
C20 C19 C18 . . 120.1(5) ?
C20 C19 H19 . . 119.9 ?
C18 C19 H19 . . 119.9 ?
C19 C20 C21 . . 120.3(5) ?
C19 C20 H20 . . 119.9 ?
C21 C20 H20 . . 119.9 ?
C22 C21 C20 . . 119.4(5) ?
C22 C21 H21 . . 120.3 ?
C20 C21 H21 . . 120.3 ?
C21 C22 C17 . . 120.9(4) ?
C21 C22 H22 . . 119.5 ?
C17 C22 H22 . . 119.5 ?
C24 C23 C28 . . 119.3(4) ?
C24 C23 P1 . . 124.2(3) ?
C28 C23 P1 . . 116.5(3) ?
C23 C24 C25 . . 119.8(4) ?
C23 C24 H24 . . 120.1 ?
C25 C24 H24 . . 120.1 ?
C26 C25 C24 . . 120.5(4) ?
C26 C25 H25 . . 119.8 ?
C24 C25 H25 . . 119.8 ?
C25 C26 C27 . . 119.8(5) ?
C25 C26 H26 . . 120.1 ?
C27 C26 H26 . . 120.1 ?
C28 C27 C26 . . 119.9(5) ?
C28 C27 H27 . . 120.0 ?
C26 C27 H27 . . 120.0 ?
C27 C28 C23 . . 120.7(4) ?
C27 C28 H28 . . 119.7 ?
C23 C28 H28 . . 119.7 ?
C29 Mo2 C30 . . 74.2(2) ?
C29 Mo2 C31 . . 98.75(19) ?
C30 Mo2 C31 . . 86.17(19) ?
C29 Mo2 N4 . . 175.61(17) ?
C30 Mo2 N4 . . 106.20(18) ?
C31 Mo2 N4 . . 85.63(16) ?
C29 Mo2 S3 . . 94.65(15) ?
C30 Mo2 S3 . . 125.80(14) ?
C31 Mo2 S3 . . 42.35(13) ?
N4 Mo2 S3 . . 88.60(11) ?
C29 Mo2 S4 . . 111.94(15) ?
C30 Mo2 S4 . . 80.62(15) ?
C31 Mo2 S4 . . 141.47(13) ?
N4 Mo2 S4 . . 64.05(11) ?
S3 Mo2 S4 . . 147.71(4) ?
C29 Mo2 P2 . . 85.62(14) ?
C30 Mo2 P2 . . 140.90(14) ?
C31 Mo2 P2 . . 130.56(13) ?
N4 Mo2 P2 . . 91.54(9) ?
S3 Mo2 P2 . . 88.30(4) ?
S4 Mo2 P2 . . 76.33(4) ?
C31 S3 Mo2 . . 55.22(17) ?
C34 S4 Mo2 . . 82.35(17) ?
C51 P2 C45 . . 105.3(2) ?
C51 P2 C39 . . 101.8(2) ?
C45 P2 C39 . . 101.3(2) ?
C51 P2 Mo2 . . 114.16(15) ?
C45 P2 Mo2 . . 115.02(16) ?
C39 P2 Mo2 . . 117.41(16) ?
C31 N3 C33 . . 121.4(4) ?
C31 N3 C32 . . 123.0(4) ?
C33 N3 C32 . . 115.5(4) ?
C38 N4 C34 . . 118.8(4) ?
C38 N4 Mo2 . . 137.9(3) ?
C34 N4 Mo2 . . 103.3(3) ?
O3 C29 Mo2 . . 176.9(4) ?
O4 C30 Mo2 . . 170.4(5) ?
N3 C31 S3 . . 126.8(4) ?
N3 C31 Mo2 . . 150.8(4) ?
S3 C31 Mo2 . . 82.43(19) ?
N3 C32 H32A . . 109.5 ?
N3 C32 H32B . . 109.5 ?
H32A C32 H32B . . 109.5 ?
N3 C32 H32C . . 109.5 ?
H32A C32 H32C . . 109.5 ?
H32B C32 H32C . . 109.5 ?
N3 C33 H33A . . 109.5 ?
N3 C33 H33B . . 109.5 ?
H33A C33 H33B . . 109.5 ?
N3 C33 H33C . . 109.5 ?
H33A C33 H33C . . 109.5 ?
H33B C33 H33C . . 109.5 ?
N4 C34 C35 . . 121.6(5) ?
N4 C34 S4 . . 110.3(3) ?
C35 C34 S4 . . 128.1(4) ?
C36 C35 C34 . . 118.3(5) ?
C36 C35 H35 . . 120.8 ?
C34 C35 H35 . . 120.8 ?
C35 C36 C37 . . 121.4(5) ?
C35 C36 H36 . . 119.3 ?
C37 C36 H36 . . 119.3 ?
C38 C37 C36 . . 117.9(5) ?
C38 C37 H37 . . 121.0 ?
C36 C37 H37 . . 121.0 ?
N4 C38 C37 . . 122.0(5) ?
N4 C38 H38 . . 119.0 ?
C37 C38 H38 . . 119.0 ?
C40 C39 C44 . . 117.9(4) ?
C40 C39 P2 . . 120.8(4) ?
C44 C39 P2 . . 121.3(4) ?
C39 C40 C41 . . 120.6(5) ?
C39 C40 H40 . . 119.7 ?
C41 C40 H40 . . 119.7 ?
C42 C41 C40 . . 120.3(5) ?
C42 C41 H41 . . 119.9 ?
C40 C41 H41 . . 119.9 ?
C43 C42 C41 . . 119.8(5) ?
C43 C42 H42 . . 120.1 ?
C41 C42 H42 . . 120.1 ?
C42 C43 C44 . . 120.1(5) ?
C42 C43 H43 . . 119.9 ?
C44 C43 H43 . . 119.9 ?
C43 C44 C39 . . 121.2(5) ?
C43 C44 H44 . . 119.4 ?
C39 C44 H44 . . 119.4 ?
C46 C45 C50 . . 118.3(5) ?
C46 C45 P2 . . 120.8(4) ?
C50 C45 P2 . . 120.9(4) ?
C47 C46 C45 . . 120.4(5) ?
C47 C46 H46 . . 119.8 ?
C45 C46 H46 . . 119.8 ?
C48 C47 C46 . . 120.6(5) ?
C48 C47 H47 . . 119.7 ?
C46 C47 H47 . . 119.7 ?
C47 C48 C49 . . 120.2(5) ?
C47 C48 H48 . . 119.9 ?
C49 C48 H48 . . 119.9 ?
C50 C49 C48 . . 119.1(5) ?
C50 C49 H49 . . 120.5 ?
C48 C49 H49 . . 120.5 ?
C49 C50 C45 . . 121.4(5) ?
C49 C50 H50 . . 119.3 ?
C45 C50 H50 . . 119.3 ?
C56 C51 C52 . . 118.4(5) ?
C56 C51 P2 . . 117.1(4) ?
C52 C51 P2 . . 124.5(4) ?
C53 C52 C51 . . 119.6(6) ?
C53 C52 H52 . . 120.2 ?
C51 C52 H52 . . 120.2 ?
C54 C53 C52 . . 120.7(6) ?
C54 C53 H53 . . 119.7 ?
C52 C53 H53 . . 119.7 ?
C55 C54 C53 . . 120.7(6) ?
C55 C54 H54 . . 119.6 ?
C53 C54 H54 . . 119.6 ?
C54 C55 C56 . . 119.4(6) ?
C54 C55 H55 . . 120.3 ?
C56 C55 H55 . . 120.3 ?
C55 C56 C51 . . 121.2(5) ?
C55 C56 H56 . . 119.4 ?
C51 C56 H56 . . 119.4 ?

loop_
_geom_bond_atom_site_label_1
_geom_bond_atom_site_label_2
_geom_bond_site_symmetry_2
_geom_bond_distance
_geom_bond_publ_flag
Mo1 C1 . 1.941(5) ?
Mo1 C2 . 1.984(5) ?
Mo1 C3 . 2.077(5) ?
Mo1 N2 . 2.261(4) ?
Mo1 S1 . 2.5156(12) ?
Mo1 S2 . 2.5378(12) ?
Mo1 P1 . 2.5746(11) ?
S1 C3 . 1.694(5) ?
S2 C6 . 1.739(5) ?
P1 C23 . 1.819(4) ?
P1 C17 . 1.833(5) ?
P1 C11 . 1.842(4) ?
O1 C1 . 1.163(5) ?
O2 C2 . 1.153(5) ?
N1 C3 . 1.304(5) ?
N1 C4 . 1.454(6) ?
N1 C5 . 1.472(6) ?
N2 C10 . 1.346(6) ?
N2 C6 . 1.351(6) ?
C4 H4A . 0.9800 ?
C4 H4B . 0.9800 ?
C4 H4C . 0.9800 ?
C5 H5A . 0.9800 ?
C5 H5B . 0.9800 ?
C5 H5C . 0.9800 ?
C6 C7 . 1.396(6) ?
C7 C8 . 1.380(7) ?
C7 H7 . 0.9500 ?
C8 C9 . 1.379(7) ?
C8 H8 . 0.9500 ?
C9 C10 . 1.368(7) ?
C9 H9 . 0.9500 ?
C10 H10 . 0.9500 ?
C11 C16 . 1.376(6) ?
C11 C12 . 1.390(6) ?
C12 C13 . 1.385(6) ?
C12 H12 . 0.9500 ?
C13 C14 . 1.366(7) ?
C13 H13 . 0.9500 ?
C14 C15 . 1.379(7) ?
C14 H14 . 0.9500 ?
C15 C16 . 1.390(6) ?
C15 H15 . 0.9500 ?
C16 H16 . 0.9500 ?
C17 C22 . 1.389(6) ?
C17 C18 . 1.399(6) ?
C18 C19 . 1.377(6) ?
C18 H18 . 0.9500 ?
C19 C20 . 1.375(7) ?
C19 H19 . 0.9500 ?
C20 C21 . 1.394(7) ?
C20 H20 . 0.9500 ?
C21 C22 . 1.384(6) ?
C21 H21 . 0.9500 ?
C22 H22 . 0.9500 ?
C23 C24 . 1.387(6) ?
C23 C28 . 1.396(6) ?
C24 C25 . 1.392(6) ?
C24 H24 . 0.9500 ?
C25 C26 . 1.382(7) ?
C25 H25 . 0.9500 ?
C26 C27 . 1.387(7) ?
C26 H26 . 0.9500 ?
C27 C28 . 1.379(6) ?
C27 H27 . 0.9500 ?
C28 H28 . 0.9500 ?
Mo2 C29 . 1.948(5) ?
Mo2 C30 . 1.982(5) ?
Mo2 C31 . 2.064(5) ?
Mo2 N4 . 2.243(4) ?
Mo2 S3 . 2.4907(13) ?
Mo2 S4 . 2.5407(12) ?
Mo2 P2 . 2.5555(12) ?
S3 C31 . 1.692(5) ?
S4 C34 . 1.735(5) ?
P2 C51 . 1.825(5) ?
P2 C45 . 1.828(5) ?
P2 C39 . 1.833(5) ?
O3 C29 . 1.161(5) ?
O4 C30 . 1.151(6) ?
N3 C31 . 1.315(6) ?
N3 C33 . 1.454(6) ?
N3 C32 . 1.468(6) ?
N4 C38 . 1.356(6) ?
N4 C34 . 1.361(6) ?
C32 H32A . 0.9800 ?
C32 H32B . 0.9800 ?
C32 H32C . 0.9800 ?
C33 H33A . 0.9800 ?
C33 H33B . 0.9800 ?
C33 H33C . 0.9800 ?
C34 C35 . 1.399(6) ?
C35 C36 . 1.348(7) ?
C35 H35 . 0.9500 ?
C36 C37 . 1.398(7) ?
C36 H36 . 0.9500 ?
C37 C38 . 1.378(7) ?
C37 H37 . 0.9500 ?
C38 H38 . 0.9500 ?
C39 C40 . 1.387(6) ?
C39 C44 . 1.393(6) ?
C40 C41 . 1.387(7) ?
C40 H40 . 0.9500 ?
C41 C42 . 1.377(7) ?
C41 H41 . 0.9500 ?
C42 C43 . 1.371(7) ?
C42 H42 . 0.9500 ?
C43 C44 . 1.379(7) ?
C43 H43 . 0.9500 ?
C44 H44 . 0.9500 ?
C45 C46 . 1.388(6) ?
C45 C50 . 1.390(7) ?
C46 C47 . 1.386(7) ?
C46 H46 . 0.9500 ?
C47 C48 . 1.367(8) ?
C47 H47 . 0.9500 ?
C48 C49 . 1.387(7) ?
C48 H48 . 0.9500 ?
C49 C50 . 1.384(7) ?
C49 H49 . 0.9500 ?
C50 H50 . 0.9500 ?
C51 C56 . 1.389(7) ?
C51 C52 . 1.396(7) ?
C52 C53 . 1.380(8) ?
C52 H52 . 0.9500 ?
C53 C54 . 1.367(9) ?
C53 H53 . 0.9500 ?
C54 C55 . 1.362(9) ?
C54 H54 . 0.9500 ?
C55 C56 . 1.379(7) ?
C55 H55 . 0.9500 ?
C56 H56 . 0.9500 ?
